data_4105521
loop_
_publ_author_name
'Owen T. Summerscales'
'J. Oscar C. Jim\'enez-Halla'
'Gabriel Merino'
'Philip P. Power'

_publ_section_title
;
 Unusual Electrocyclic Rearrangements with Group 14 Element Compounds:
 Reversible Isomerization of a \p-Aromatic Digermyl Complex with
 Carbon-Carbon and Germanium-Germanium Multiple Bond Cleavage
;
_journal_name_full 'Journal of the American Chemical Society'
_journal_page_first 180
_journal_page_last 183
_journal_paper_doi 10.1021/ja107380p
_journal_volume 133
_journal_year 2011
_chemical_formula_sum 'C72 H92 Ge2 O'
_chemical_formula_weight 1118.64
_chemical_name_systematic
; 
 ? 
;
_space_group_IT_number 14
_symmetry_cell_setting monoclinic
_symmetry_space_group_name_Hall '-P 2yn'
_symmetry_space_group_name_H-M 'P 1 21/n 1'
_atom_sites_solution_hydrogens geom
_atom_sites_solution_primary direct
_atom_sites_solution_secondary difmap
_audit_creation_method SHELXL-97
_cell_angle_alpha 90.00
_cell_angle_beta 93.156(2)
_cell_angle_gamma 90.00
_cell_formula_units_Z 4
_cell_length_a 13.0753(7)
_cell_length_b 34.0196(17)
_cell_length_c 13.3778(7)
_cell_measurement_reflns_used 9706
_cell_measurement_temperature 90(2)
_cell_measurement_theta_max 68.13
_cell_measurement_theta_min 3.55
_cell_volume 5941.6(5)
_computing_cell_refinement 'Bruker SAINT'
_computing_data_collection 'Bruker APEX2'
_computing_data_reduction 'Bruker SAINT'
_computing_molecular_graphics 'Bruker SHELXTL'
_computing_publication_material 'Bruker SHELXTL'
_computing_structure_refinement 'SHELXL-97 (Sheldrick, 2008)'
_computing_structure_solution 'SHELXS-97 (Sheldrick, 2008)'
_diffrn_ambient_temperature 90(2)
_diffrn_measured_fraction_theta_full 0.959
_diffrn_measured_fraction_theta_max 0.959
_diffrn_measurement_device_type 'Bruker APEX-II CCD'
_diffrn_measurement_method '\f and \w scans'
_diffrn_radiation_monochromator graphite
_diffrn_radiation_source 'fine-focus sealed tube'
_diffrn_radiation_type CuK\a
_diffrn_radiation_wavelength 1.54178
_diffrn_reflns_av_R_equivalents 0.0236
_diffrn_reflns_av_sigmaI/netI 0.0193
_diffrn_reflns_limit_h_max 15
_diffrn_reflns_limit_h_min -13
_diffrn_reflns_limit_k_max 40
_diffrn_reflns_limit_k_min -40
_diffrn_reflns_limit_l_max 16
_diffrn_reflns_limit_l_min -16
_diffrn_reflns_number 46784
_diffrn_reflns_theta_full 68.61
_diffrn_reflns_theta_max 68.61
_diffrn_reflns_theta_min 3.55
_exptl_absorpt_coefficient_mu 1.563
_exptl_absorpt_correction_T_max 0.9259
_exptl_absorpt_correction_T_min 0.8918
_exptl_absorpt_correction_type multi-scan
_exptl_absorpt_process_details sadabs
_exptl_crystal_colour colorless
_exptl_crystal_density_diffrn 1.251
_exptl_crystal_description block
_exptl_crystal_F_000 2384
_exptl_crystal_size_max 0.08
_exptl_crystal_size_mid 0.06
_exptl_crystal_size_min 0.05
_refine_diff_density_max 0.528
_refine_diff_density_min -0.718
_refine_diff_density_rms 0.079
_refine_ls_extinction_method none
_refine_ls_goodness_of_fit_ref 2.059
_refine_ls_hydrogen_treatment constr
_refine_ls_matrix_type full
_refine_ls_number_parameters 694
_refine_ls_number_reflns 10509
_refine_ls_number_restraints 0
_refine_ls_restrained_S_all 2.059
_refine_ls_R_factor_all 0.0309
_refine_ls_R_factor_gt 0.0298
_refine_ls_shift/su_max 0.002
_refine_ls_shift/su_mean 0.000
_refine_ls_structure_factor_coef Fsqd
_refine_ls_weighting_details 'calc w=1/[\s^2^(Fo^2^)+(0.0600P)^2^+0.0000P] where P=(Fo^2^+2Fc^2^)/3'
_refine_ls_weighting_scheme calc
_refine_ls_wR_factor_gt 0.1299
_refine_ls_wR_factor_ref 0.1348
_reflns_number_gt 10469
_reflns_number_total 10509
_reflns_threshold_expression >2sigma(I)
_cod_data_source_file ja107380p_si_003.cif
_cod_data_source_block ots10f1
_cod_database_code 4105521

loop_
_symmetry_equiv_pos_as_xyz
'x, y, z'
'-x+1/2, y+1/2, -z+1/2'
'-x, -y, -z'
'x-1/2, -y-1/2, z-1/2'

loop_
_atom_site_label
_atom_site_type_symbol
_atom_site_fract_x
_atom_site_fract_y
_atom_site_fract_z
_atom_site_U_iso_or_equiv
_atom_site_adp_type
_atom_site_occupancy
_atom_site_symmetry_multiplicity
_atom_site_calc_flag
_atom_site_refinement_flags
Ge1 Ge 0.655978(13) 0.184570(5) 0.883905(12) 0.01176(10) Uani 1 1 d .
Ge2 Ge 0.702879(13) 0.128334(5) 0.767035(12) 0.01171(10) Uani 1 1 d .
C72 C 0.85689(15) 0.93956(5) 0.55380(14) 0.0266(4) Uani 1 1 d .
H72A H 0.8022 0.9576 0.5712 0.040 Uiso 1 1 calc R
H72B H 0.8337 0.9238 0.4955 0.040 Uiso 1 1 calc R
H72C H 0.9177 0.9547 0.5379 0.040 Uiso 1 1 calc R
C71 C 0.88321(13) 0.91271(6) 0.64112(14) 0.0250(4) Uani 1 1 d .
H71A H 0.9377 0.8941 0.6237 0.030 Uiso 1 1 calc R
H71B H 0.9086 0.9283 0.6998 0.030 Uiso 1 1 calc R
O1 O 0.79421(9) 0.89171(3) 0.66435(9) 0.0198(2) Uani 1 1 d .
C73 C 0.81420(16) 0.86555(6) 0.74580(15) 0.0269(4) Uani 1 1 d .
H73A H 0.8428 0.8803 0.8047 0.032 Uiso 1 1 calc R
H73B H 0.8650 0.8456 0.7276 0.032 Uiso 1 1 calc R
C74 C 0.71658(16) 0.84579(6) 0.77082(14) 0.0288(4) Uani 1 1 d .
H74A H 0.6895 0.8307 0.7128 0.043 Uiso 1 1 calc R
H74B H 0.6664 0.8657 0.7883 0.043 Uiso 1 1 calc R
H74C H 0.7299 0.8280 0.8277 0.043 Uiso 1 1 calc R
C4 C 0.53370(12) 0.17937(4) 0.79091(12) 0.0147(3) Uani 1 1 d .
H4 H 0.4652 0.1774 0.8202 0.018 Uiso 1 1 calc R
C5 C 0.56492(12) 0.14641(4) 0.71736(11) 0.0151(3) Uani 1 1 d .
H5 H 0.5127 0.1257 0.6998 0.018 Uiso 1 1 calc R
C6 C 0.58526(13) 0.17751(5) 0.63557(12) 0.0178(3) Uani 1 1 d .
H6 H 0.5386 0.1745 0.5743 0.021 Uiso 1 1 calc R
C7 C 0.69556(14) 0.17990(5) 0.61219(12) 0.0182(3) Uani 1 1 d .
H7 H 0.7155 0.1966 0.5598 0.022 Uiso 1 1 calc R
C8 C 0.76619(12) 0.15894(4) 0.66380(11) 0.0162(3) Uani 1 1 d .
H8 H 0.8372 0.1589 0.6521 0.019 Uiso 1 1 calc R
C39 C 0.72678(12) 0.07029(4) 0.75816(11) 0.0122(3) Uani 1 1 d .
C44 C 0.66769(11) 0.05002(4) 0.68236(11) 0.0124(3) Uani 1 1 d .
C43 C 0.66781(12) 0.00878(4) 0.68006(11) 0.0146(3) Uani 1 1 d .
H43 H 0.6274 -0.0044 0.6294 0.018 Uiso 1 1 calc R
C42 C 0.72530(12) -0.01307(4) 0.74967(12) 0.0158(3) Uani 1 1 d .
H42 H 0.7208 -0.0409 0.7502 0.019 Uiso 1 1 calc R
C41 C 0.78959(12) 0.00646(4) 0.81860(11) 0.0152(3) Uani 1 1 d .
H41 H 0.8323 -0.0084 0.8642 0.018 Uiso 1 1 calc R
C40 C 0.79345(11) 0.04768(4) 0.82303(11) 0.0130(3) Uani 1 1 d .
C57 C 0.88545(12) 0.06218(4) 0.88546(12) 0.0139(3) Uani 1 1 d .
C58 C 0.88595(12) 0.06570(4) 0.99032(12) 0.0155(3) Uani 1 1 d .
C59 C 0.97988(13) 0.06948(5) 1.04455(12) 0.0179(3) Uani 1 1 d .
H59 H 0.9810 0.0716 1.1154 0.022 Uiso 1 1 calc R
C60 C 1.07169(12) 0.07024(5) 0.99692(13) 0.0184(3) Uani 1 1 d .
H60 H 1.1349 0.0726 1.0350 0.022 Uiso 1 1 calc R
C61 C 1.07055(12) 0.06752(5) 0.89336(12) 0.0169(3) Uani 1 1 d .
H61 H 1.1332 0.0686 0.8608 0.020 Uiso 1 1 calc R
C62 C 0.97837(12) 0.06325(4) 0.83644(12) 0.0157(3) Uani 1 1 d .
C63 C 0.98212(12) 0.05913(5) 0.72335(12) 0.0167(3) Uani 1 1 d .
H63 H 0.9102 0.0561 0.6949 0.020 Uiso 1 1 calc R
C65 C 1.04227(14) 0.02241(5) 0.69495(13) 0.0209(3) Uani 1 1 d .
H65A H 1.0139 -0.0007 0.7271 0.031 Uiso 1 1 calc R
H65B H 1.1144 0.0255 0.7175 0.031 Uiso 1 1 calc R
H65C H 1.0369 0.0190 0.6221 0.031 Uiso 1 1 calc R
C64 C 1.02729(13) 0.09619(5) 0.67759(13) 0.0211(3) Uani 1 1 d .
H64A H 1.0997 0.0985 0.6997 0.032 Uiso 1 1 calc R
H64B H 0.9900 0.1194 0.6994 0.032 Uiso 1 1 calc R
H64C H 1.0210 0.0944 0.6044 0.032 Uiso 1 1 calc R
C66 C 0.78775(12) 0.06307(5) 1.04584(11) 0.0163(3) Uani 1 1 d .
H66 H 0.7297 0.0709 0.9982 0.020 Uiso 1 1 calc R
C68 C 0.78735(13) 0.09084(5) 1.13674(12) 0.0223(3) Uani 1 1 d .
H68A H 0.8016 0.1177 1.1153 0.033 Uiso 1 1 calc R
H68B H 0.8401 0.0825 1.1872 0.033 Uiso 1 1 calc R
H68C H 0.7201 0.0899 1.1656 0.033 Uiso 1 1 calc R
C67 C 0.76807(14) 0.02071(5) 1.07967(13) 0.0238(4) Uani 1 1 d .
H67A H 0.8258 0.0117 1.1237 0.036 Uiso 1 1 calc R
H67B H 0.7608 0.0035 1.0209 0.036 Uiso 1 1 calc R
H67C H 0.7051 0.0198 1.1160 0.036 Uiso 1 1 calc R
C45 C 0.60635(12) 0.06891(4) 0.59608(11) 0.0137(3) Uani 1 1 d .
C46 C 0.65700(12) 0.08516(4) 0.51476(11) 0.0146(3) Uani 1 1 d .
C54 C 0.77392(12) 0.08591(5) 0.51266(11) 0.0158(3) Uani 1 1 d .
H54 H 0.8020 0.0920 0.5820 0.019 Uiso 1 1 calc R
C55 C 0.81602(13) 0.04567(5) 0.48364(13) 0.0203(3) Uani 1 1 d .
H55A H 0.7932 0.0396 0.4144 0.031 Uiso 1 1 calc R
H55B H 0.7907 0.0255 0.5283 0.031 Uiso 1 1 calc R
H55C H 0.8910 0.0462 0.4897 0.031 Uiso 1 1 calc R
C56 C 0.81484(13) 0.11715(5) 0.44235(12) 0.0197(3) Uani 1 1 d .
H56A H 0.7812 0.1423 0.4540 0.030 Uiso 1 1 calc R
H56B H 0.8006 0.1090 0.3727 0.030 Uiso 1 1 calc R
H56C H 0.8889 0.1200 0.4555 0.030 Uiso 1 1 calc R
C47 C 0.59743(13) 0.09959(4) 0.43285(12) 0.0173(3) Uani 1 1 d .
H47 H 0.6303 0.1109 0.3782 0.021 Uiso 1 1 calc R
C48 C 0.49163(13) 0.09766(4) 0.42974(12) 0.0185(3) Uani 1 1 d .
H48 H 0.4525 0.1078 0.3735 0.022 Uiso 1 1 calc R
C49 C 0.44266(12) 0.08096(5) 0.50887(12) 0.0182(3) Uani 1 1 d .
H49 H 0.3700 0.0797 0.5062 0.022 Uiso 1 1 calc R
C50 C 0.49847(12) 0.06603(4) 0.59211(12) 0.0146(3) Uani 1 1 d .
C51 C 0.44035(12) 0.04610(5) 0.67370(12) 0.0180(3) Uani 1 1 d .
H51 H 0.4901 0.0408 0.7316 0.022 Uiso 1 1 calc R
C52 C 0.39714(14) 0.00654(5) 0.63596(14) 0.0232(4) Uani 1 1 d .
H52A H 0.4531 -0.0099 0.6137 0.035 Uiso 1 1 calc R
H52B H 0.3472 0.0110 0.5798 0.035 Uiso 1 1 calc R
H52C H 0.3635 -0.0068 0.6902 0.035 Uiso 1 1 calc R
C53 C 0.35281(13) 0.07095(5) 0.71192(13) 0.0223(4) Uani 1 1 d .
H53A H 0.3016 0.0757 0.6570 0.034 Uiso 1 1 calc R
H53B H 0.3800 0.0961 0.7372 0.034 Uiso 1 1 calc R
H53C H 0.3208 0.0569 0.7660 0.034 Uiso 1 1 calc R
C3 C 0.54845(12) 0.21120(5) 0.70916(11) 0.0174(3) Uani 1 1 d .
H3 H 0.4828 0.2239 0.6849 0.021 Uiso 1 1 calc R
C2 C 0.63105(13) 0.24045(4) 0.74032(12) 0.0184(3) Uani 1 1 d .
H2 H 0.6370 0.2642 0.7038 0.022 Uiso 1 1 calc R
C1 C 0.69520(12) 0.23321(4) 0.81812(12) 0.0162(3) Uani 1 1 d .
H1 H 0.7519 0.2493 0.8389 0.019 Uiso 1 1 calc R
C9 C 0.65637(12) 0.18788(4) 1.03083(11) 0.0130(3) Uani 1 1 d .
C10 C 0.73719(12) 0.20689(4) 1.08607(12) 0.0144(3) Uani 1 1 d .
C27 C 0.80699(12) 0.23543(4) 1.03645(11) 0.0146(3) Uani 1 1 d .
C28 C 0.89364(12) 0.22333(5) 0.98775(11) 0.0163(3) Uani 1 1 d .
C29 C 0.95187(13) 0.25132(5) 0.93962(12) 0.0197(3) Uani 1 1 d .
H29 H 1.0105 0.2431 0.9062 0.024 Uiso 1 1 calc R
C30 C 0.92579(13) 0.29054(5) 0.93981(12) 0.0192(3) Uani 1 1 d .
H30 H 0.9654 0.3091 0.9056 0.023 Uiso 1 1 calc R
C31 C 0.84127(13) 0.30284(5) 0.99030(12) 0.0191(3) Uani 1 1 d .
H31 H 0.8246 0.3300 0.9919 0.023 Uiso 1 1 calc R
C32 C 0.78083(12) 0.27591(5) 1.03854(11) 0.0164(3) Uani 1 1 d .
C33 C 0.68883(13) 0.29131(5) 1.09205(12) 0.0196(3) Uani 1 1 d .
H33 H 0.6464 0.2682 1.1102 0.024 Uiso 1 1 calc R
C35 C 0.72429(17) 0.31237(6) 1.18920(15) 0.0302(4) Uani 1 1 d .
H35A H 0.7668 0.3350 1.1734 0.045 Uiso 1 1 calc R
H35B H 0.7644 0.2942 1.2325 0.045 Uiso 1 1 calc R
H35C H 0.6644 0.3214 1.2238 0.045 Uiso 1 1 calc R
C34 C 0.62156(14) 0.31832(5) 1.02407(15) 0.0251(4) Uani 1 1 d .
H34A H 0.6009 0.3044 0.9621 0.038 Uiso 1 1 calc R
H34B H 0.6604 0.3419 1.0080 0.038 Uiso 1 1 calc R
H34C H 0.5605 0.3259 1.0587 0.038 Uiso 1 1 calc R
C36 C 0.92735(13) 0.18077(5) 0.98928(13) 0.0177(3) Uani 1 1 d .
H36 H 0.8660 0.1641 1.0000 0.021 Uiso 1 1 calc R
C38 C 0.97214(14) 0.16790(5) 0.89129(13) 0.0233(4) Uani 1 1 d .
H38A H 1.0381 0.1810 0.8842 0.035 Uiso 1 1 calc R
H38B H 0.9248 0.1751 0.8349 0.035 Uiso 1 1 calc R
H38C H 0.9822 0.1394 0.8920 0.035 Uiso 1 1 calc R
C37 C 1.00469(16) 0.17434(5) 1.07763(15) 0.0297(4) Uani 1 1 d .
H37A H 0.9727 0.1807 1.1402 0.045 Uiso 1 1 calc R
H37B H 1.0643 0.1913 1.0702 0.045 Uiso 1 1 calc R
H37C H 1.0266 0.1468 1.0791 0.045 Uiso 1 1 calc R
C11 C 0.74459(13) 0.20331(5) 1.19002(12) 0.0177(3) Uani 1 1 d .
H11 H 0.8009 0.2149 1.2272 0.021 Uiso 1 1 calc R
C12 C 0.67081(13) 0.18308(4) 1.23971(12) 0.0184(3) Uani 1 1 d .
H12 H 0.6787 0.1795 1.3101 0.022 Uiso 1 1 calc R
C13 C 0.58515(12) 0.16795(4) 1.18661(12) 0.0168(3) Uani 1 1 d .
H13 H 0.5322 0.1559 1.2216 0.020 Uiso 1 1 calc R
C14 C 0.57637(12) 0.17041(4) 1.08208(12) 0.0143(3) Uani 1 1 d .
C15 C 0.47434(12) 0.15979(5) 1.03058(11) 0.0147(3) Uani 1 1 d .
C16 C 0.44415(12) 0.12050(5) 1.01468(11) 0.0151(3) Uani 1 1 d .
C17 C 0.34503(13) 0.11265(5) 0.97520(12) 0.0191(3) Uani 1 1 d .
H17 H 0.3239 0.0862 0.9649 0.023 Uiso 1 1 calc R
C18 C 0.27732(12) 0.14275(5) 0.95091(12) 0.0207(3) Uani 1 1 d .
H18 H 0.2099 0.1369 0.9250 0.025 Uiso 1 1 calc R
C19 C 0.30767(13) 0.18152(5) 0.96430(12) 0.0186(3) Uani 1 1 d .
H19 H 0.2610 0.2021 0.9465 0.022 Uiso 1 1 calc R
C20 C 0.40596(12) 0.19078(5) 1.00367(12) 0.0157(3) Uani 1 1 d .
C21 C 0.43554(13) 0.23384(5) 1.01891(12) 0.0187(3) Uani 1 1 d .
H21 H 0.5115 0.2356 1.0148 0.022 Uiso 1 1 calc R
C23 C 0.41027(15) 0.24742(5) 1.12419(13) 0.0252(4) Uani 1 1 d .
H23A H 0.4444 0.2301 1.1742 0.038 Uiso 1 1 calc R
H23B H 0.3360 0.2463 1.1306 0.038 Uiso 1 1 calc R
H23C H 0.4342 0.2745 1.1349 0.038 Uiso 1 1 calc R
C22 C 0.38718(14) 0.26100(5) 0.93798(14) 0.0233(4) Uani 1 1 d .
H22A H 0.3128 0.2619 0.9439 0.035 Uiso 1 1 calc R
H22B H 0.4023 0.2510 0.8717 0.035 Uiso 1 1 calc R
H22C H 0.4155 0.2875 0.9466 0.035 Uiso 1 1 calc R
C24 C 0.51519(12) 0.08605(5) 1.03891(12) 0.0174(3) Uani 1 1 d .
H24 H 0.5852 0.0969 1.0555 0.021 Uiso 1 1 calc R
C26 C 0.52224(13) 0.05858(5) 0.94920(13) 0.0203(3) Uani 1 1 d .
H26A H 0.5410 0.0738 0.8907 0.030 Uiso 1 1 calc R
H26B H 0.4558 0.0459 0.9348 0.030 Uiso 1 1 calc R
H26C H 0.5744 0.0385 0.9646 0.030 Uiso 1 1 calc R
C25 C 0.48202(15) 0.06342(5) 1.13031(13) 0.0257(4) Uani 1 1 d .
H25A H 0.4137 0.0523 1.1159 0.039 Uiso 1 1 calc R
H25B H 0.4803 0.0813 1.1876 0.039 Uiso 1 1 calc R
H25C H 0.5309 0.0422 1.1460 0.039 Uiso 1 1 calc R

loop_
_atom_site_aniso_label
_atom_site_aniso_U_11
_atom_site_aniso_U_22
_atom_site_aniso_U_33
_atom_site_aniso_U_23
_atom_site_aniso_U_13
_atom_site_aniso_U_12
Ge1 0.01288(14) 0.01112(14) 0.01120(14) -0.00064(6) -0.00013(9) 0.00031(6)
Ge2 0.01268(14) 0.01019(14) 0.01225(14) -0.00033(6) 0.00046(9) 0.00024(6)
C72 0.0289(9) 0.0262(8) 0.0258(9) 0.0007(7) 0.0112(7) -0.0012(7)
C71 0.0198(8) 0.0278(9) 0.0276(9) -0.0013(7) 0.0023(7) -0.0024(7)
O1 0.0195(6) 0.0191(5) 0.0207(6) 0.0026(5) 0.0006(4) -0.0005(4)
C73 0.0304(9) 0.0259(9) 0.0243(9) 0.0049(7) 0.0000(7) 0.0031(7)
C74 0.0359(10) 0.0276(9) 0.0229(9) 0.0042(7) 0.0031(7) -0.0042(8)
C4 0.0132(7) 0.0156(7) 0.0150(7) -0.0019(6) -0.0023(6) 0.0020(6)
C5 0.0144(7) 0.0147(7) 0.0161(7) -0.0032(6) -0.0005(6) 0.0018(6)
C6 0.0224(8) 0.0154(7) 0.0152(8) -0.0009(6) -0.0023(6) 0.0025(6)
C7 0.0266(9) 0.0152(7) 0.0130(7) 0.0009(6) 0.0029(7) 0.0010(6)
C8 0.0182(7) 0.0157(7) 0.0151(7) -0.0029(6) 0.0041(6) -0.0017(6)
C39 0.0128(7) 0.0109(7) 0.0131(7) 0.0011(5) 0.0036(5) 0.0001(5)
C44 0.0120(7) 0.0133(7) 0.0121(7) 0.0002(5) 0.0030(5) 0.0005(5)
C43 0.0150(7) 0.0136(7) 0.0154(7) -0.0025(6) 0.0020(6) -0.0031(5)
C42 0.0181(7) 0.0111(7) 0.0188(7) -0.0014(6) 0.0053(6) -0.0005(6)
C41 0.0157(7) 0.0153(7) 0.0148(7) 0.0036(6) 0.0026(6) 0.0022(6)
C40 0.0117(7) 0.0144(7) 0.0133(7) 0.0010(6) 0.0027(6) -0.0003(5)
C57 0.0154(7) 0.0113(6) 0.0146(7) -0.0001(6) -0.0018(6) 0.0026(5)
C58 0.0171(8) 0.0117(6) 0.0175(8) 0.0002(6) -0.0003(6) 0.0037(6)
C59 0.0220(8) 0.0171(7) 0.0142(7) 0.0001(6) -0.0030(6) 0.0030(6)
C60 0.0165(8) 0.0151(7) 0.0231(8) -0.0016(6) -0.0046(6) 0.0018(6)
C61 0.0135(7) 0.0143(7) 0.0229(8) -0.0006(6) 0.0013(6) 0.0005(6)
C62 0.0168(8) 0.0119(7) 0.0181(8) 0.0004(6) -0.0003(6) 0.0009(6)
C63 0.0150(7) 0.0182(8) 0.0172(8) 0.0005(6) 0.0022(6) -0.0006(6)
C65 0.0272(9) 0.0170(7) 0.0189(8) -0.0019(6) 0.0038(6) 0.0017(7)
C64 0.0252(8) 0.0167(7) 0.0220(8) 0.0022(6) 0.0059(7) 0.0014(6)
C66 0.0186(8) 0.0185(7) 0.0118(7) 0.0004(6) 0.0009(6) 0.0035(6)
C68 0.0251(9) 0.0254(8) 0.0165(8) -0.0047(7) 0.0017(6) 0.0059(7)
C67 0.0278(9) 0.0215(8) 0.0229(8) 0.0026(7) 0.0081(7) 0.0027(7)
C45 0.0159(8) 0.0116(7) 0.0134(7) -0.0041(6) -0.0020(6) 0.0009(6)
C46 0.0185(8) 0.0107(6) 0.0146(7) -0.0037(6) 0.0003(6) -0.0010(5)
C54 0.0181(8) 0.0164(7) 0.0132(7) -0.0010(6) 0.0022(6) 0.0001(6)
C55 0.0169(8) 0.0194(8) 0.0250(8) -0.0029(6) 0.0033(6) 0.0009(6)
C56 0.0205(8) 0.0212(8) 0.0177(8) 0.0009(7) 0.0039(6) -0.0018(7)
C47 0.0240(8) 0.0142(7) 0.0138(7) 0.0000(6) 0.0003(6) -0.0014(6)
C48 0.0221(8) 0.0160(7) 0.0169(8) -0.0005(6) -0.0040(6) 0.0030(6)
C49 0.0149(8) 0.0180(7) 0.0214(8) -0.0041(6) -0.0025(6) 0.0013(6)
C50 0.0150(7) 0.0141(7) 0.0145(7) -0.0067(6) 0.0002(6) -0.0008(6)
C51 0.0146(8) 0.0214(8) 0.0179(8) -0.0020(6) -0.0005(6) -0.0019(6)
C52 0.0237(9) 0.0204(8) 0.0258(9) -0.0016(7) 0.0026(7) -0.0066(7)
C53 0.0164(8) 0.0271(8) 0.0240(9) -0.0031(7) 0.0052(6) 0.0003(6)
C3 0.0195(8) 0.0169(7) 0.0153(7) 0.0001(6) -0.0031(6) 0.0049(6)
C2 0.0257(9) 0.0120(7) 0.0177(8) 0.0002(6) 0.0038(6) 0.0031(6)
C1 0.0203(8) 0.0114(7) 0.0171(8) -0.0015(6) 0.0032(6) -0.0012(6)
C9 0.0142(7) 0.0114(6) 0.0133(7) 0.0004(5) -0.0012(6) 0.0021(5)
C10 0.0169(7) 0.0100(6) 0.0161(7) -0.0014(6) -0.0012(6) 0.0015(5)
C27 0.0162(7) 0.0132(7) 0.0139(7) -0.0018(6) -0.0041(6) -0.0019(6)
C28 0.0169(7) 0.0161(7) 0.0154(7) -0.0030(6) -0.0047(6) -0.0023(6)
C29 0.0174(8) 0.0225(8) 0.0190(8) -0.0008(6) 0.0002(6) -0.0011(6)
C30 0.0197(8) 0.0192(8) 0.0184(8) 0.0012(6) -0.0018(6) -0.0064(6)
C31 0.0240(8) 0.0138(7) 0.0190(8) -0.0013(6) -0.0035(6) -0.0013(6)
C32 0.0187(8) 0.0163(7) 0.0135(7) -0.0028(6) -0.0040(6) -0.0011(6)
C33 0.0232(8) 0.0136(7) 0.0221(8) -0.0031(6) 0.0013(7) 0.0018(6)
C35 0.0366(11) 0.0284(9) 0.0258(10) -0.0094(7) 0.0027(8) 0.0039(8)
C34 0.0235(9) 0.0200(8) 0.0317(10) 0.0020(7) 0.0011(7) 0.0049(6)
C36 0.0153(8) 0.0163(8) 0.0210(8) -0.0024(6) -0.0024(6) 0.0005(6)
C38 0.0236(8) 0.0194(8) 0.0271(9) -0.0038(7) 0.0039(7) 0.0019(7)
C37 0.0350(10) 0.0204(8) 0.0319(10) -0.0027(7) -0.0142(8) 0.0089(8)
C11 0.0206(8) 0.0141(7) 0.0178(8) -0.0012(6) -0.0042(6) 0.0009(6)
C12 0.0247(9) 0.0173(8) 0.0129(8) -0.0003(6) -0.0012(7) 0.0027(6)
C13 0.0201(8) 0.0147(7) 0.0158(7) 0.0012(6) 0.0028(6) 0.0007(6)
C14 0.0159(7) 0.0115(7) 0.0154(7) -0.0009(6) -0.0001(6) 0.0025(6)
C15 0.0145(7) 0.0192(7) 0.0106(7) 0.0010(6) 0.0020(6) -0.0011(6)
C16 0.0170(8) 0.0172(7) 0.0113(7) 0.0009(6) 0.0036(6) 0.0016(6)
C17 0.0202(8) 0.0168(7) 0.0204(8) -0.0035(6) 0.0032(6) -0.0027(6)
C18 0.0149(8) 0.0266(9) 0.0205(8) -0.0011(7) -0.0007(6) -0.0008(6)
C19 0.0160(8) 0.0236(8) 0.0165(8) 0.0024(6) 0.0022(6) 0.0039(6)
C20 0.0170(8) 0.0178(7) 0.0127(7) 0.0007(6) 0.0047(6) 0.0010(6)
C21 0.0192(8) 0.0137(7) 0.0233(8) 0.0028(6) 0.0012(6) 0.0037(6)
C23 0.0312(10) 0.0196(8) 0.0250(9) -0.0021(7) 0.0018(7) 0.0048(7)
C22 0.0248(9) 0.0181(8) 0.0270(9) 0.0066(7) 0.0003(7) 0.0042(7)
C24 0.0169(7) 0.0165(7) 0.0192(8) -0.0003(6) 0.0024(6) 0.0009(6)
C26 0.0186(8) 0.0188(8) 0.0236(8) -0.0051(6) 0.0018(6) -0.0013(6)
C25 0.0299(9) 0.0243(8) 0.0236(9) 0.0048(7) 0.0062(7) 0.0057(7)

loop_
_atom_type_symbol
_atom_type_description
_atom_type_scat_dispersion_real
_atom_type_scat_dispersion_imag
_atom_type_scat_source
C C 0.0181 0.0091 'International Tables Vol C Tables 4.2.6.8 and 6.1.1.4'
H H 0.0000 0.0000 'International Tables Vol C Tables 4.2.6.8 and 6.1.1.4'
Ge Ge -1.0885 0.8855 'International Tables Vol C Tables 4.2.6.8 and 6.1.1.4'
O O 0.0492 0.0322 'International Tables Vol C Tables 4.2.6.8 and 6.1.1.4'

loop_
_geom_angle_atom_site_label_1
_geom_angle_atom_site_label_2
_geom_angle_atom_site_label_3
_geom_angle
C1 Ge1 C9 114.49(6)
C1 Ge1 C4 90.89(7)
C9 Ge1 C4 126.19(7)
C1 Ge1 Ge2 106.21(5)
C9 Ge1 Ge2 131.56(4)
C4 Ge1 Ge2 76.25(4)
C8 Ge2 C5 90.62(7)
C8 Ge2 C39 114.24(6)
C5 Ge2 C39 115.29(6)
C8 Ge2 Ge1 99.12(4)
C5 Ge2 Ge1 74.32(4)
C39 Ge2 Ge1 144.49(4)
C71 C72 H72A 109.5
C71 C72 H72B 109.5
H72A C72 H72B 109.5
C71 C72 H72C 109.5
H72A C72 H72C 109.5
H72B C72 H72C 109.5
O1 C71 C72 108.71(14)
O1 C71 H71A 109.9
C72 C71 H71A 109.9
O1 C71 H71B 109.9
C72 C71 H71B 109.9
H71A C71 H71B 108.3
C71 O1 C73 111.48(14)
O1 C73 C74 109.25(16)
O1 C73 H73A 109.8
C74 C73 H73A 109.8
O1 C73 H73B 109.8
C74 C73 H73B 109.8
H73A C73 H73B 108.3
C73 C74 H74A 109.5
C73 C74 H74B 109.5
H74A C74 H74B 109.5
C73 C74 H74C 109.5
H74A C74 H74C 109.5
H74B C74 H74C 109.5
C3 C4 C5 90.57(12)
C3 C4 Ge1 104.61(10)
C5 C4 Ge1 103.31(10)
C3 C4 H4 118.0
C5 C4 H4 118.0
Ge1 C4 H4 118.0
C6 C5 C4 90.89(11)
C6 C5 Ge2 105.00(10)
C4 C5 Ge2 106.02(10)
C6 C5 H5 117.1
C4 C5 H5 117.1
Ge2 C5 H5 117.1
C7 C6 C5 112.86(13)
C7 C6 C3 114.57(13)
C5 C6 C3 89.17(11)
C7 C6 H6 112.7
C5 C6 H6 112.7
C3 C6 H6 112.7
C8 C7 C6 120.85(14)
C8 C7 H7 119.6
C6 C7 H7 119.6
C7 C8 Ge2 110.14(12)
C7 C8 H8 124.9
Ge2 C8 H8 124.9
C44 C39 C40 117.68(13)
C44 C39 Ge2 116.14(11)
C40 C39 Ge2 126.12(11)
C43 C44 C39 120.01(14)
C43 C44 C45 114.16(13)
C39 C44 C45 125.72(13)
C42 C43 C44 121.62(14)
C42 C43 H43 119.2
C44 C43 H43 119.2
C43 C42 C41 118.64(14)
C43 C42 H42 120.7
C41 C42 H42 120.7
C42 C41 C40 121.79(14)
C42 C41 H41 119.1
C40 C41 H41 119.1
C41 C40 C39 119.69(14)
C41 C40 C57 112.05(13)
C39 C40 C57 127.17(13)
C58 C57 C62 120.24(14)
C58 C57 C40 122.63(14)
C62 C57 C40 115.55(13)
C59 C58 C57 118.74(15)
C59 C58 C66 119.56(14)
C57 C58 C66 121.60(14)
C60 C59 C58 121.35(15)
C60 C59 H59 119.3
C58 C59 H59 119.3
C61 C60 C59 119.62(15)
C61 C60 H60 120.2
C59 C60 H60 120.2
C60 C61 C62 120.84(15)
C60 C61 H61 119.6
C62 C61 H61 119.6
C61 C62 C57 119.19(15)
C61 C62 C63 118.49(14)
C57 C62 C63 122.30(14)
C62 C63 C64 110.79(13)
C62 C63 C65 111.46(13)
C64 C63 C65 110.88(13)
C62 C63 H63 107.9
C64 C63 H63 107.9
C65 C63 H63 107.9
C63 C65 H65A 109.5
C63 C65 H65B 109.5
H65A C65 H65B 109.5
C63 C65 H65C 109.5
H65A C65 H65C 109.5
H65B C65 H65C 109.5
C63 C64 H64A 109.5
C63 C64 H64B 109.5
H64A C64 H64B 109.5
C63 C64 H64C 109.5
H64A C64 H64C 109.5
H64B C64 H64C 109.5
C58 C66 C67 111.00(13)
C58 C66 C68 112.91(13)
C67 C66 C68 109.56(13)
C58 C66 H66 107.7
C67 C66 H66 107.7
C68 C66 H66 107.7
C66 C68 H68A 109.5
C66 C68 H68B 109.5
H68A C68 H68B 109.5
C66 C68 H68C 109.5
H68A C68 H68C 109.5
H68B C68 H68C 109.5
C66 C67 H67A 109.5
C66 C67 H67B 109.5
H67A C67 H67B 109.5
C66 C67 H67C 109.5
H67A C67 H67C 109.5
H67B C67 H67C 109.5
C50 C45 C46 120.44(14)
C50 C45 C44 119.07(14)
C46 C45 C44 120.08(14)
C47 C46 C45 118.36(14)
C47 C46 C54 119.58(14)
C45 C46 C54 122.02(14)
C46 C54 C55 111.26(13)
C46 C54 C56 113.89(13)
C55 C54 C56 108.72(13)
C46 C54 H54 107.6
C55 C54 H54 107.6
C56 C54 H54 107.6
C54 C55 H55A 109.5
C54 C55 H55B 109.5
H55A C55 H55B 109.5
C54 C55 H55C 109.5
H55A C55 H55C 109.5
H55B C55 H55C 109.5
C54 C56 H56A 109.5
C54 C56 H56B 109.5
H56A C56 H56B 109.5
C54 C56 H56C 109.5
H56A C56 H56C 109.5
H56B C56 H56C 109.5
C48 C47 C46 121.33(15)
C48 C47 H47 119.3
C46 C47 H47 119.3
C47 C48 C49 119.92(15)
C47 C48 H48 120.0
C49 C48 H48 120.0
C48 C49 C50 121.02(15)
C48 C49 H49 119.5
C50 C49 H49 119.5
C49 C50 C45 118.87(15)
C49 C50 C51 118.36(14)
C45 C50 C51 122.73(14)
C50 C51 C53 113.86(14)
C50 C51 C52 110.11(13)
C53 C51 C52 108.98(14)
C50 C51 H51 107.9
C53 C51 H51 107.9
C52 C51 H51 107.9
C51 C52 H52A 109.5
C51 C52 H52B 109.5
H52A C52 H52B 109.5
C51 C52 H52C 109.5
H52A C52 H52C 109.5
H52B C52 H52C 109.5
C51 C53 H53A 109.5
C51 C53 H53B 109.5
H53A C53 H53B 109.5
C51 C53 H53C 109.5
H53A C53 H53C 109.5
H53B C53 H53C 109.5
C2 C3 C4 112.23(13)
C2 C3 C6 113.99(13)
C4 C3 C6 89.27(12)
C2 C3 H3 113.1
C4 C3 H3 113.1
C6 C3 H3 113.1
C1 C2 C3 120.48(14)
C1 C2 H2 119.8
C3 C2 H2 119.8
C2 C1 Ge1 109.92(12)
C2 C1 H1 125.0
Ge1 C1 H1 125.0
C10 C9 C14 119.43(14)
C10 C9 Ge1 120.62(11)
C14 C9 Ge1 119.94(11)
C11 C10 C9 119.39(14)
C11 C10 C27 118.94(14)
C9 C10 C27 121.13(14)
C28 C27 C32 119.77(14)
C28 C27 C10 122.66(14)
C32 C27 C10 117.56(14)
C29 C28 C27 119.30(15)
C29 C28 C36 119.48(15)
C27 C28 C36 121.18(14)
C30 C29 C28 121.18(16)
C30 C29 H29 119.4
C28 C29 H29 119.4
C29 C30 C31 119.73(15)
C29 C30 H30 120.1
C31 C30 H30 120.1
C30 C31 C32 120.91(15)
C30 C31 H31 119.5
C32 C31 H31 119.5
C31 C32 C27 119.08(15)
C31 C32 C33 118.29(14)
C27 C32 C33 122.63(14)
C32 C33 C35 110.40(14)
C32 C33 C34 111.61(14)
C35 C33 C34 111.05(14)
C32 C33 H33 107.9
C35 C33 H33 107.9
C34 C33 H33 107.9
C33 C35 H35A 109.5
C33 C35 H35B 109.5
H35A C35 H35B 109.5
C33 C35 H35C 109.5
H35A C35 H35C 109.5
H35B C35 H35C 109.5
C33 C34 H34A 109.5
C33 C34 H34B 109.5
H34A C34 H34B 109.5
C33 C34 H34C 109.5
H34A C34 H34C 109.5
H34B C34 H34C 109.5
C28 C36 C37 109.11(13)
C28 C36 C38 112.80(14)
C37 C36 C38 110.71(15)
C28 C36 H36 108.0
C37 C36 H36 108.0
C38 C36 H36 108.0
C36 C38 H38A 109.5
C36 C38 H38B 109.5
H38A C38 H38B 109.5
C36 C38 H38C 109.5
H38A C38 H38C 109.5
H38B C38 H38C 109.5
C36 C37 H37A 109.5
C36 C37 H37B 109.5
H37A C37 H37B 109.5
C36 C37 H37C 109.5
H37A C37 H37C 109.5
H37B C37 H37C 109.5
C12 C11 C10 120.69(15)
C12 C11 H11 119.7
C10 C11 H11 119.7
C11 C12 C13 120.09(15)
C11 C12 H12 120.0
C13 C12 H12 120.0
C12 C13 C14 120.50(15)
C12 C13 H13 119.7
C14 C13 H13 119.7
C13 C14 C9 119.20(14)
C13 C14 C15 117.59(14)
C9 C14 C15 122.54(14)
C16 C15 C20 120.07(14)
C16 C15 C14 121.96(14)
C20 C15 C14 117.85(14)
C17 C16 C15 119.02(15)
C17 C16 C24 118.46(14)
C15 C16 C24 122.52(14)
C18 C17 C16 121.09(15)
C18 C17 H17 119.5
C16 C17 H17 119.5
C17 C18 C19 119.99(15)
C17 C18 H18 120.0
C19 C18 H18 120.0
C18 C19 C20 120.92(15)
C18 C19 H19 119.5
C20 C19 H19 119.5
C19 C20 C15 118.86(15)
C19 C20 C21 119.19(14)
C15 C20 C21 121.93(14)
C20 C21 C22 113.12(14)
C20 C21 C23 110.22(13)
C22 C21 C23 111.42(14)
C20 C21 H21 107.3
C22 C21 H21 107.3
C23 C21 H21 107.3
C21 C23 H23A 109.5
C21 C23 H23B 109.5
H23A C23 H23B 109.5
C21 C23 H23C 109.5
H23A C23 H23C 109.5
H23B C23 H23C 109.5
C21 C22 H22A 109.5
C21 C22 H22B 109.5
H22A C22 H22B 109.5
C21 C22 H22C 109.5
H22A C22 H22C 109.5
H22B C22 H22C 109.5
C16 C24 C25 111.24(13)
C16 C24 C26 111.53(13)
C25 C24 C26 110.63(13)
C16 C24 H24 107.8
C25 C24 H24 107.8
C26 C24 H24 107.8
C24 C26 H26A 109.5
C24 C26 H26B 109.5
H26A C26 H26B 109.5
C24 C26 H26C 109.5
H26A C26 H26C 109.5
H26B C26 H26C 109.5
C24 C25 H25A 109.5
C24 C25 H25B 109.5
H25A C25 H25B 109.5
C24 C25 H25C 109.5
H25A C25 H25C 109.5
H25B C25 H25C 109.5

loop_
_geom_bond_atom_site_label_1
_geom_bond_atom_site_label_2
_geom_bond_distance
Ge1 C1 1.9558(16)
Ge1 C9 1.9685(15)
Ge1 C4 1.9790(16)
Ge1 Ge2 2.5663(2)
Ge2 C8 1.9500(15)
Ge2 C5 1.9854(15)
Ge2 C39 2.0036(15)
C72 C71 1.508(3)
C72 H72A 0.9800
C72 H72B 0.9800
C72 H72C 0.9800
C71 O1 1.415(2)
C71 H71A 0.9900
C71 H71B 0.9900
O1 C73 1.420(2)
C73 C74 1.497(3)
C73 H73A 0.9900
C73 H73B 0.9900
C74 H74A 0.9800
C74 H74B 0.9800
C74 H74C 0.9800
C4 C3 1.558(2)
C4 C5 1.561(2)
C4 H4 1.0000
C5 C6 1.555(2)
C5 H5 1.0000
C6 C7 1.495(2)
C6 C3 1.602(2)
C6 H6 1.0000
C7 C8 1.330(2)
C7 H7 0.9500
C8 H8 0.9500
C39 C44 1.419(2)
C39 C40 1.422(2)
C44 C43 1.404(2)
C44 C45 1.512(2)
C43 C42 1.381(2)
C43 H43 0.9500
C42 C41 1.383(2)
C42 H42 0.9500
C41 C40 1.404(2)
C41 H41 0.9500
C40 C57 1.509(2)
C57 C58 1.408(2)
C57 C62 1.413(2)
C58 C59 1.397(2)
C58 C66 1.521(2)
C59 C60 1.390(2)
C59 H59 0.9500
C60 C61 1.388(2)
C60 H60 0.9500
C61 C62 1.397(2)
C61 H61 0.9500
C62 C63 1.523(2)
C63 C64 1.534(2)
C63 C65 1.535(2)
C63 H63 1.0000
C65 H65A 0.9800
C65 H65B 0.9800
C65 H65C 0.9800
C64 H64A 0.9800
C64 H64B 0.9800
C64 H64C 0.9800
C66 C67 1.537(2)
C66 C68 1.540(2)
C66 H66 1.0000
C68 H68A 0.9800
C68 H68B 0.9800
C68 H68C 0.9800
C67 H67A 0.9800
C67 H67B 0.9800
C67 H67C 0.9800
C45 C50 1.412(2)
C45 C46 1.417(2)
C46 C47 1.398(2)
C46 C54 1.531(2)
C54 C55 1.533(2)
C54 C56 1.535(2)
C54 H54 1.0000
C55 H55A 0.9800
C55 H55B 0.9800
C55 H55C 0.9800
C56 H56A 0.9800
C56 H56B 0.9800
C56 H56C 0.9800
C47 C48 1.383(2)
C47 H47 0.9500
C48 C49 1.389(2)
C48 H48 0.9500
C49 C50 1.393(2)
C49 H49 0.9500
C50 C51 1.523(2)
C51 C53 1.533(2)
C51 C52 1.534(2)
C51 H51 1.0000
C52 H52A 0.9800
C52 H52B 0.9800
C52 H52C 0.9800
C53 H53A 0.9800
C53 H53B 0.9800
C53 H53C 0.9800
C3 C2 1.510(2)
C3 H3 1.0000
C2 C1 1.323(2)
C2 H2 0.9500
C1 H1 0.9500
C9 C10 1.412(2)
C9 C14 1.413(2)
C10 C11 1.394(2)
C10 C27 1.511(2)
C27 C28 1.399(2)
C27 C32 1.420(2)
C28 C29 1.398(2)
C28 C36 1.513(2)
C29 C30 1.377(2)
C29 H29 0.9500
C30 C31 1.391(2)
C30 H30 0.9500
C31 C32 1.392(2)
C31 H31 0.9500
C32 C33 1.526(2)
C33 C35 1.533(2)
C33 C34 1.535(2)
C33 H33 1.0000
C35 H35A 0.9800
C35 H35B 0.9800
C35 H35C 0.9800
C34 H34A 0.9800
C34 H34B 0.9800
C34 H34C 0.9800
C36 C37 1.528(2)
C36 C38 1.529(2)
C36 H36 1.0000
C38 H38A 0.9800
C38 H38B 0.9800
C38 H38C 0.9800
C37 H37A 0.9800
C37 H37B 0.9800
C37 H37C 0.9800
C11 C12 1.385(2)
C11 H11 0.9500
C12 C13 1.392(2)
C12 H12 0.9500
C13 C14 1.399(2)
C13 H13 0.9500
C14 C15 1.511(2)
C15 C16 1.407(2)
C15 C20 1.416(2)
C16 C17 1.398(2)
C16 C24 1.519(2)
C17 C18 1.381(2)
C17 H17 0.9500
C18 C19 1.386(2)
C18 H18 0.9500
C19 C20 1.398(2)
C19 H19 0.9500
C20 C21 1.526(2)
C21 C22 1.533(2)
C21 C23 1.535(2)
C21 H21 1.0000
C23 H23A 0.9800
C23 H23B 0.9800
C23 H23C 0.9800
C22 H22A 0.9800
C22 H22B 0.9800
C22 H22C 0.9800
C24 C25 1.528(2)
C24 C26 1.528(2)
C24 H24 1.0000
C26 H26A 0.9800
C26 H26B 0.9800
C26 H26C 0.9800
C25 H25A 0.9800
C25 H25B 0.9800
C25 H25C 0.9800
